data_7000783
loop_
_publ_author_name
'Lasri, Jamal'
'da Silva, M. F\'atima C. Guedes'
'Kopylovich, Maximilian N.'
'Mukhopadhyay, Suman'
'Charmier, M. Ad\'ilia Janu\'ario'
'Pombeiro, Armando J. L.'

_publ_section_title
;
 PdII-promoted [2 + 3] cycloaddition of pyrroline N-oxide to
 organonitriles. Application of (\D4-1,2,4-oxadiazoline)-PdII complexes
 in the Suzuki--Miyaura reaction
;
_journal_issue 12
_journal_name_full 'Dalton Transactions'
_journal_page_first 2210
_journal_page_last 2216
_journal_paper_doi 10.1039/b813996b
_journal_year 2009
_chemical_formula_moiety 'C26 H30 Cl2 F2 N4 O2 Pd'
_chemical_formula_sum 'C26 H30 Cl2 F2 N4 O2 Pd'
_chemical_formula_weight 645.84
_chemical_name_systematic
;
?
;
_space_group_IT_number 2
_symmetry_cell_setting triclinic
_symmetry_space_group_name_Hall '-P 1'
_symmetry_space_group_name_H-M 'P -1'
_atom_sites_solution_hydrogens geom
_atom_sites_solution_primary direct
_atom_sites_solution_secondary difmap
_audit_creation_method SHELXL-97
_cell_angle_alpha 105.666(11)
_cell_angle_beta 105.464(12)
_cell_angle_gamma 102.764(10)
_cell_formula_units_Z 1
_cell_length_a 7.3090(14)
_cell_length_b 9.4080(18)
_cell_length_c 10.818(2)
_cell_measurement_reflns_used 4974
_cell_measurement_temperature 123(2)
_cell_measurement_theta_max 27.24
_cell_measurement_theta_min 2.55
_cell_volume 655.0(2)
_computing_cell_refinement 'Bruker SMART'
_computing_data_collection 'Bruker SMART'
_computing_data_reduction 'Bruker SAINT'
_computing_structure_refinement 'SHELXL-97 (Sheldrick, 1997)'
_diffrn_ambient_temperature 123(2)
_diffrn_measured_fraction_theta_full 0.964
_diffrn_measured_fraction_theta_max 0.964
_diffrn_measurement_device_type 'CCD area detector'
_diffrn_measurement_method 'phi and omega scans'
_diffrn_radiation_monochromator graphite
_diffrn_radiation_source 'fine-focus sealed tube'
_diffrn_radiation_type MoK\a
_diffrn_radiation_wavelength 0.71073
_diffrn_reflns_av_R_equivalents 0.1167
_diffrn_reflns_av_sigmaI/netI 0.0878
_diffrn_reflns_limit_h_max 8
_diffrn_reflns_limit_h_min -8
_diffrn_reflns_limit_k_max 11
_diffrn_reflns_limit_k_min -11
_diffrn_reflns_limit_l_max 12
_diffrn_reflns_limit_l_min -13
_diffrn_reflns_number 7226
_diffrn_reflns_theta_full 25.35
_diffrn_reflns_theta_max 25.35
_diffrn_reflns_theta_min 2.55
_exptl_absorpt_coefficient_mu 0.959
_exptl_absorpt_correction_T_max 0.8936
_exptl_absorpt_correction_T_min 0.7490
_exptl_absorpt_correction_type multi-scan
_exptl_absorpt_process_details sadabs
_exptl_crystal_colour yellow
_exptl_crystal_density_diffrn 1.637
_exptl_crystal_density_method 'not measured'
_exptl_crystal_description prism
_exptl_crystal_F_000 328
_exptl_crystal_size_max 0.32
_exptl_crystal_size_mid 0.18
_exptl_crystal_size_min 0.12
_refine_diff_density_max 1.085
_refine_diff_density_min -1.657
_refine_diff_density_rms 0.134
_refine_ls_extinction_method none
_refine_ls_goodness_of_fit_ref 1.051
_refine_ls_hydrogen_treatment constr
_refine_ls_matrix_type full
_refine_ls_number_parameters 169
_refine_ls_number_reflns 2308
_refine_ls_number_restraints 2
_refine_ls_restrained_S_all 1.052
_refine_ls_R_factor_all 0.0442
_refine_ls_R_factor_gt 0.0356
_refine_ls_shift/su_max 0.000
_refine_ls_shift/su_mean 0.000
_refine_ls_structure_factor_coef Fsqd
_refine_ls_weighting_details 'calc w=1/[\s^2^(Fo^2^)+(0.0200P)^2^+0.1455P] where P=(Fo^2^+2Fc^2^)/3'
_refine_ls_weighting_scheme calc
_refine_ls_wR_factor_gt 0.0675
_refine_ls_wR_factor_ref 0.0700
_reflns_number_gt 2073
_reflns_number_total 2308
_reflns_threshold_expression >2sigma(I)
_cod_data_source_file b813996b.txt
_cod_data_source_block jl216b
_cod_original_sg_symbol_Hall -P1
_cod_original_sg_symbol_H-M P-1
_cod_database_code 7000783

loop_
_symmetry_equiv_pos_as_xyz
'x, y, z'
'-x, -y, -z'

loop_
_atom_site_label
_atom_site_type_symbol
_atom_site_fract_x
_atom_site_fract_y
_atom_site_fract_z
_atom_site_U_iso_or_equiv
_atom_site_adp_type
_atom_site_occupancy
_atom_site_symmetry_multiplicity
_atom_site_calc_flag
_atom_site_refinement_flags
_atom_site_disorder_assembly
_atom_site_disorder_group
C1 C 0.6844(4) 0.1681(3) 0.9021(3) 0.0197(6) Uani 1 1 d . . .
C2 C 0.8069(5) 0.0566(3) 0.8951(4) 0.0316(8) Uani 1 1 d . . .
H2A H 0.8113 0.0195 0.8025 0.047 Uiso 1 1 calc R . .
H2B H 0.7450 -0.0321 0.9174 0.047 Uiso 1 1 calc R . .
H2C H 0.9432 0.1107 0.9608 0.047 Uiso 1 1 calc R . .
C3 C 0.6735(5) 0.2298(3) 1.0432(3) 0.0276(7) Uani 1 1 d . . .
H3A H 0.5933 0.3006 1.0438 0.041 Uiso 1 1 calc R . .
H3B H 0.8088 0.2859 1.1098 0.041 Uiso 1 1 calc R . .
H3C H 0.6114 0.1429 1.0675 0.041 Uiso 1 1 calc R . .
C4 C 0.4787(5) 0.0951(3) 0.7888(3) 0.0224(6) Uani 1 1 d . . .
H4A H 0.3804 0.1426 0.8152 0.027 Uiso 1 1 calc R . .
H4B H 0.4288 -0.0185 0.7678 0.027 Uiso 1 1 calc R . .
C5 C 0.5166(4) 0.1310(3) 0.6662(3) 0.0212(6) Uani 1 1 d . . .
H5A H 0.5560 0.0488 0.6108 0.025 Uiso 1 1 calc R . .
H5B H 0.3983 0.1454 0.6069 0.025 Uiso 1 1 calc R . .
C6 C 0.6853(4) 0.2794(3) 0.7387(3) 0.0171(6) Uani 1 1 d . . .
C7 C 0.6710(5) 0.3682(3) 0.5425(3) 0.0207(6) Uani 1 1 d . . .
C8 C 0.7504(4) 0.5078(3) 0.5076(3) 0.0195(6) Uani 1 1 d . . .
C9 C 0.8655(5) 0.6527(3) 0.6040(3) 0.0264(7) Uani 1 1 d . . .
H9 H 0.8876 0.6701 0.6982 0.032 Uiso 1 1 calc R . .
C10 C 0.9496(5) 0.7735(4) 0.5647(3) 0.0297(7) Uani 1 1 d . . .
H10 H 1.0310 0.8730 0.6301 0.036 Uiso 1 1 calc R . .
C11 C 0.9088(5) 0.7417(4) 0.4258(4) 0.0287(8) Uani 1 1 d . . .
C12 C 0.7885(5) 0.6043(4) 0.3283(3) 0.0297(8) Uani 1 1 d . . .
H12 H 0.7598 0.5899 0.2340 0.036 Uiso 1 1 calc R . .
C13 C 0.7076(5) 0.4846(3) 0.3690(3) 0.0260(7) Uani 1 1 d . . .
H13 H 0.6230 0.3868 0.3023 0.031 Uiso 1 1 calc R . .
N1 N 0.7786(4) 0.3035(2) 0.8645(2) 0.0159(5) Uani 1 1 d . . .
N2 N 0.7400(4) 0.3878(3) 0.6798(2) 0.0210(5) Uani 1 1 d D . .
O1 O 0.5612(4) 0.2458(2) 0.4563(2) 0.0307(5) Uani 1 1 d . . .
Cl1 Cl 1.23377(11) 0.37238(8) 1.02772(7) 0.02533(18) Uani 1 1 d . . .
F1 F 0.9951(3) 0.8581(2) 0.3866(2) 0.0439(6) Uani 1 1 d . . .
Pd1 Pd 1.0000 0.5000 1.0000 0.01405(11) Uani 1 2 d S . .
H2 H 0.7566 0.4784 0.7359 0.017 Uiso 1 1 d D . .

loop_
_atom_site_aniso_label
_atom_site_aniso_U_11
_atom_site_aniso_U_22
_atom_site_aniso_U_33
_atom_site_aniso_U_23
_atom_site_aniso_U_13
_atom_site_aniso_U_12
C1 0.0184(17) 0.0138(15) 0.0241(16) 0.0086(12) 0.0064(12) -0.0015(12)
C2 0.027(2) 0.0216(17) 0.050(2) 0.0208(15) 0.0100(15) 0.0087(15)
C3 0.0268(19) 0.0269(18) 0.0207(16) 0.0091(13) 0.0061(13) -0.0059(14)
C4 0.0207(18) 0.0175(15) 0.0215(16) 0.0068(12) 0.0037(12) -0.0039(13)
C5 0.0235(18) 0.0176(15) 0.0183(15) 0.0053(12) 0.0041(12) 0.0037(13)
C6 0.0182(17) 0.0152(14) 0.0169(15) 0.0057(11) 0.0055(12) 0.0039(12)
C7 0.0228(18) 0.0232(17) 0.0178(15) 0.0076(13) 0.0079(12) 0.0095(14)
C8 0.0188(17) 0.0232(16) 0.0201(15) 0.0107(12) 0.0069(12) 0.0094(13)
C9 0.029(2) 0.0260(17) 0.0217(16) 0.0117(13) 0.0028(13) 0.0075(14)
C10 0.027(2) 0.0218(17) 0.0356(19) 0.0132(14) 0.0034(14) 0.0032(14)
C11 0.032(2) 0.0292(18) 0.042(2) 0.0252(16) 0.0215(16) 0.0168(16)
C12 0.046(2) 0.0289(18) 0.0249(17) 0.0149(14) 0.0191(16) 0.0178(16)
C13 0.035(2) 0.0238(17) 0.0215(16) 0.0078(13) 0.0125(14) 0.0111(15)
N1 0.0161(14) 0.0137(12) 0.0175(12) 0.0066(9) 0.0058(10) 0.0028(10)
N2 0.0270(16) 0.0171(13) 0.0161(12) 0.0064(10) 0.0051(10) 0.0039(11)
O1 0.0439(15) 0.0204(12) 0.0173(11) 0.0044(9) 0.0049(10) -0.0001(10)
Cl1 0.0201(4) 0.0212(4) 0.0299(4) 0.0052(3) 0.0038(3) 0.0080(3)
F1 0.0569(15) 0.0327(12) 0.0602(14) 0.0310(11) 0.0344(12) 0.0129(10)
Pd1 0.01395(19) 0.01353(17) 0.01225(17) 0.00458(11) 0.00294(12) 0.00161(12)

loop_
_atom_type_symbol
_atom_type_description
_atom_type_scat_dispersion_real
_atom_type_scat_dispersion_imag
_atom_type_scat_source
C C 0.0033 0.0016 'International Tables Vol C Tables 4.2.6.8 and 6.1.1.4'
H H 0.0000 0.0000 'International Tables Vol C Tables 4.2.6.8 and 6.1.1.4'
N N 0.0061 0.0033 'International Tables Vol C Tables 4.2.6.8 and 6.1.1.4'
O O 0.0106 0.0060 'International Tables Vol C Tables 4.2.6.8 and 6.1.1.4'
Cl Cl 0.1484 0.1585 'International Tables Vol C Tables 4.2.6.8 and 6.1.1.4'
Pd Pd -0.9988 1.0072 'International Tables Vol C Tables 4.2.6.8 and 6.1.1.4'
F F 0.0171 0.0103 'International Tables Vol C Tables 4.2.6.8 and 6.1.1.4'

loop_
_geom_angle_atom_site_label_1
_geom_angle_atom_site_label_2
_geom_angle_atom_site_label_3
_geom_angle
_geom_angle_site_symmetry_1
_geom_angle_site_symmetry_3
_geom_angle_publ_flag
C3 C1 N1 109.1(2) . . ?
C3 C1 C2 111.7(2) . . ?
N1 C1 C2 109.2(2) . . ?
C3 C1 C4 113.2(2) . . ?
N1 C1 C4 101.8(2) . . ?
C2 C1 C4 111.3(3) . . ?
C1 C2 H2A 109.5 . . ?
C1 C2 H2B 109.5 . . ?
H2A C2 H2B 109.5 . . ?
C1 C2 H2C 109.5 . . ?
H2A C2 H2C 109.5 . . ?
H2B C2 H2C 109.5 . . ?
C1 C3 H3A 109.5 . . ?
C1 C3 H3B 109.5 . . ?
H3A C3 H3B 109.5 . . ?
C1 C3 H3C 109.5 . . ?
H3A C3 H3C 109.5 . . ?
H3B C3 H3C 109.5 . . ?
C1 C4 C5 103.7(2) . . ?
C1 C4 H4A 111.0 . . ?
C5 C4 H4A 111.0 . . ?
C1 C4 H4B 111.0 . . ?
C5 C4 H4B 111.0 . . ?
H4A C4 H4B 109.0 . . ?
C6 C5 C4 100.1(2) . . ?
C6 C5 H5A 111.7 . . ?
C4 C5 H5A 111.7 . . ?
C6 C5 H5B 111.7 . . ?
C4 C5 H5B 111.7 . . ?
H5A C5 H5B 109.5 . . ?
N1 C6 N2 120.6(3) . . ?
N1 C6 C5 114.9(2) . . ?
N2 C6 C5 124.5(2) . . ?
O1 C7 N2 122.3(2) . . ?
O1 C7 C8 122.4(2) . . ?
N2 C7 C8 115.3(3) . . ?
C9 C8 C13 119.7(2) . . ?
C9 C8 C7 123.9(2) . . ?
C13 C8 C7 116.3(3) . . ?
C8 C9 C10 120.8(3) . . ?
C8 C9 H9 119.6 . . ?
C10 C9 H9 119.6 . . ?
C11 C10 C9 116.8(3) . . ?
C11 C10 H10 121.6 . . ?
C9 C10 H10 121.6 . . ?
C12 C11 F1 118.8(3) . . ?
C12 C11 C10 123.9(2) . . ?
F1 C11 C10 117.2(3) . . ?
C11 C12 C13 118.5(3) . . ?
C11 C12 H12 120.7 . . ?
C13 C12 H12 120.7 . . ?
C12 C13 C8 120.0(3) . . ?
C12 C13 H13 120.0 . . ?
C8 C13 H13 120.0 . . ?
C6 N1 C1 109.2(2) . . ?
C6 N1 Pd1 126.11(17) . . ?
C1 N1 Pd1 124.38(17) . . ?
C7 N2 C6 126.5(2) . . ?
C7 N2 H2 115.7 . . ?
C6 N2 H2 107.8 . . ?
N1 Pd1 N1 180.0 2_767 . ?
N1 Pd1 Cl1 87.00(7) 2_767 . ?
N1 Pd1 Cl1 93.00(7) . . ?
N1 Pd1 Cl1 93.00(7) 2_767 2_767 ?
N1 Pd1 Cl1 87.00(7) . 2_767 ?
Cl1 Pd1 Cl1 180.0 . 2_767 ?

loop_
_geom_bond_atom_site_label_1
_geom_bond_atom_site_label_2
_geom_bond_distance
_geom_bond_site_symmetry_2
_geom_bond_publ_flag
C1 C3 1.510(4) . ?
C1 N1 1.518(3) . ?
C1 C2 1.522(4) . ?
C1 C4 1.530(4) . ?
C2 H2A 0.9800 . ?
C2 H2B 0.9800 . ?
C2 H2C 0.9800 . ?
C3 H3A 0.9800 . ?
C3 H3B 0.9800 . ?
C3 H3C 0.9800 . ?
C4 C5 1.532(3) . ?
C4 H4A 0.9900 . ?
C4 H4B 0.9900 . ?
C5 C6 1.489(4) . ?
C5 H5A 0.9900 . ?
C5 H5B 0.9900 . ?
C6 N1 1.281(3) . ?
C6 N2 1.382(3) . ?
C7 O1 1.205(4) . ?
C7 N2 1.381(3) . ?
C7 C8 1.501(4) . ?
C8 C9 1.383(4) . ?
C8 C13 1.391(4) . ?
C9 C10 1.393(4) . ?
C9 H9 0.9500 . ?
C10 C11 1.384(4) . ?
C10 H10 0.9500 . ?
C11 C12 1.350(5) . ?
C11 F1 1.365(3) . ?
C12 C13 1.387(4) . ?
C12 H12 0.9500 . ?
C13 H13 0.9500 . ?
N1 Pd1 2.033(2) . ?
N2 H2 0.864 . ?
Cl1 Pd1 2.2975(8) . ?
Pd1 N1 2.033(2) 2_767 ?
Pd1 Cl1 2.2975(8) 2_767 ?
